data_9016389
loop_
_publ_author_name
'Choisnet, J.'
'Raveau, B.'

_publ_section_title
;
 Une nouvelle structure hexagonale compacte ordonne: les oxydes
 (Sn - x3)octa (M - Li)tetra O8 avec X = Sn(Ti)+ M + Li et M = Zn, Mg
 _cod_database_code 1001288
;
_journal_name_full 'Materials Research Bulletin'
_journal_page_first 1381
_journal_page_last 1389
_journal_paper_doi 10.1016/0025-5408(79)90079-5
_journal_volume 14
_journal_year 1979
_chemical_formula_sum 'Li0.4 O2 Sn0.7 Zn0.4'
_space_group_IT_number 186
_symmetry_space_group_name_Hall 'P 6c -2c'
_symmetry_space_group_name_H-M 'P 63 m c'
_cell_angle_alpha 90
_cell_angle_beta 90
_cell_angle_gamma 120
_cell_length_a 6.067
_cell_length_b 6.067
_cell_length_c 9.880
_cell_formula_units_Z 8
_cell_volume 314.946
_database_code_amcsd 0014276
_exptl_crystal_density_diffrn 6.075
_cod_duplicate_entry 1001288
_cod_original_formula_sum 'Sn.7 Zn.4 Li.4 O2'
_cod_database_code 9016389
_amcsd_formula_title 'Li1.6 O8 Sn2.8 Zn1.6'

loop_
_space_group_symop_operation_xyz
x,y,z
-x,-x+y,1/2+z
x-y,x,1/2+z
-y,-x,z
-y,x-y,z
x-y,-y,1/2+z
-x,-y,1/2+z
x,x-y,z
-x+y,-x,z
y,x,1/2+z
y,-x+y,1/2+z
-x+y,y,z

loop_
_atom_site_label
_atom_site_fract_x
_atom_site_fract_y
_atom_site_fract_z
_atom_site_occupancy
Sn1 0.33333 0.66667 0.49700 1.00000
Sn2 0.16900 -0.16900 0.22100 0.60000
Zn1 0.16900 -0.16900 0.22100 0.20000
Li1 0.16900 -0.16900 0.22100 0.20000
Zn2 0.33333 0.66667 -0.08300 1.00000
Li2 0.00000 0.00000 0.54100 1.00000
O1 0.00000 0.00000 0.35300 1.00000
O2 0.33333 0.66667 0.12800 1.00000
O3 0.47800 -0.47800 0.37800 1.00000
O4 0.16100 -0.16100 0.61800 1.00000

loop_
_cod_related_entry_id
_cod_related_entry_database
_cod_related_entry_code
1 AMCSD 0014276
